data_2219440
loop_
_publ_author_name
'Fan, Yen May'
'Zakaria, Norzalida'
'Ariffin, Azhar'
'Ng, Seik Weng'

_publ_section_title
;
 <i>N</i>-(2-Ethylphenyl)phthalimide
;
_journal_coeditor_code TK2280
_journal_issue 9
_journal_name_full 'Acta Crystallographica Section E'
_journal_page_first o1699
_journal_paper_doi 10.1107/S1600536808020448
_journal_volume 64
_journal_year 2008
_chemical_formula_iupac 'C16 H13 N O2'
_chemical_formula_moiety 'C16 H13 N O2'
_chemical_formula_sum 'C16 H13 N O2'
_chemical_formula_weight 251.27
_chemical_name_systematic
;
<i>N</i>-(2-Ethylphenyl)phthalimide
;
_space_group_IT_number 61
_symmetry_cell_setting orthorhombic
_symmetry_space_group_name_Hall '-P 2ac 2ab'
_symmetry_space_group_name_H-M 'P b c a'
_atom_sites_solution_hydrogens geom
_atom_sites_solution_primary direct
_atom_sites_solution_secondary difmap
_audit_creation_method SHELXL97
_cell_angle_alpha 90
_cell_angle_beta 90
_cell_angle_gamma 90
_cell_formula_units_Z 8
_cell_length_a 15.344(2)
_cell_length_b 7.7731(8)
_cell_length_c 21.693(2)
_cell_measurement_reflns_used 2189
_cell_measurement_temperature 100(2)
_cell_measurement_theta_max 24.0
_cell_measurement_theta_min 2.3
_cell_volume 2587.3(5)
_computing_cell_refinement 'SAINT (Bruker, 2007)'
_computing_data_collection 'APEX2 (Bruker, 2007)'
_computing_data_reduction 'SAINT (Bruker, 2007)'
_computing_molecular_graphics 'X-SEED (Barbour, 2001)'
_computing_publication_material 'publCIF (Westrip, 2008)'
_computing_structure_refinement 'SHELXL97 (Sheldrick, 2008)'
_computing_structure_solution 'SHELXS97 (Sheldrick, 2008)'
_diffrn_ambient_temperature 100(2)
_diffrn_measured_fraction_theta_full 1.000
_diffrn_measured_fraction_theta_max 1.000
_diffrn_measurement_device_type 'Bruker SMART APEX'
_diffrn_measurement_method \w
_diffrn_radiation_monochromator graphite
_diffrn_radiation_source 'fine-focus sealed tube'
_diffrn_radiation_type MoK\a
_diffrn_radiation_wavelength 0.71073
_diffrn_reflns_av_R_equivalents 0.054
_diffrn_reflns_av_sigmaI/netI 0.039
_diffrn_reflns_limit_h_max 11
_diffrn_reflns_limit_h_min -19
_diffrn_reflns_limit_k_max 10
_diffrn_reflns_limit_k_min -10
_diffrn_reflns_limit_l_max 28
_diffrn_reflns_limit_l_min -28
_diffrn_reflns_number 15518
_diffrn_reflns_theta_full 27.5
_diffrn_reflns_theta_max 27.5
_diffrn_reflns_theta_min 2.3
_diffrn_standards_decay_% 0
_diffrn_standards_interval_count 0
_diffrn_standards_interval_time 0
_diffrn_standards_number 0
_exptl_absorpt_coefficient_mu 0.086
_exptl_absorpt_correction_type none
_exptl_crystal_colour colourless
_exptl_crystal_density_diffrn 1.290
_exptl_crystal_density_method 'not measured'
_exptl_crystal_description 'irregular block'
_exptl_crystal_F_000 1056
_exptl_crystal_size_max 0.15
_exptl_crystal_size_mid 0.10
_exptl_crystal_size_min 0.05
_refine_diff_density_max 0.27
_refine_diff_density_min -0.19
_refine_ls_extinction_method none
_refine_ls_goodness_of_fit_ref 1.01
_refine_ls_hydrogen_treatment constr
_refine_ls_matrix_type full
_refine_ls_number_parameters 172
_refine_ls_number_reflns 2961
_refine_ls_number_restraints 0
_refine_ls_restrained_S_all 1.01
_refine_ls_R_factor_all 0.063
_refine_ls_R_factor_gt 0.042
_refine_ls_shift/su_max 0.001
_refine_ls_shift/su_mean 0.000
_refine_ls_structure_factor_coef Fsqd
_refine_ls_weighting_details 'calc w = 1/[\s^2^(Fo^2^)+(0.0466P)^2^+0.7719P] where P=(Fo^2^+2Fc^2^)/3'
_refine_ls_weighting_scheme calc
_refine_ls_wR_factor_gt 0.094
_refine_ls_wR_factor_ref 0.104
_reflns_number_gt 2204
_reflns_number_total 2961
_reflns_threshold_expression I>2\s(I)
_cod_data_source_file tk2280.cif
_cod_data_source_block I
_cod_original_cell_volume 2587.4(5)
_cod_database_code 2219440
_cod_database_fobs_code 2219440

loop_
_symmetry_equiv_pos_as_xyz
'x, y, z'
'-x+1/2, -y, z+1/2'
'-x, y+1/2, -z+1/2'
'x+1/2, -y+1/2, -z'
'-x, -y, -z'
'x-1/2, y, -z-1/2'
'x, -y-1/2, z-1/2'
'-x-1/2, y-1/2, z'

loop_
_atom_site_type_symbol
_atom_site_label
_atom_site_fract_x
_atom_site_fract_y
_atom_site_fract_z
_atom_site_U_iso_or_equiv
_atom_site_adp_type
_atom_site_calc_flag
_atom_site_refinement_flags
_atom_site_occupancy
O O1 0.48223(7) 0.23894(15) 0.51820(5) 0.0271(3) Uani d . 1
O O2 0.35501(7) 0.02107(14) 0.69268(5) 0.0251(3) Uani d . 1
N N1 0.44007(8) 0.11973(15) 0.61157(5) 0.0171(3) Uani d . 1
C C1 0.42560(10) 0.19354(18) 0.55323(6) 0.0181(3) Uani d . 1
C C2 0.32925(9) 0.20247(18) 0.54575(6) 0.0166(3) Uani d . 1
C C3 0.28005(10) 0.2658(2) 0.49751(7) 0.0204(3) Uani d . 1
H H3 0.3066 0.3137 0.4619 0.024 Uiso calc R 1
C C4 0.18974(10) 0.2565(2) 0.50335(7) 0.0217(3) Uani d . 1
H H4 0.1538 0.2979 0.4709 0.026 Uiso calc R 1
C C5 0.15121(10) 0.1874(2) 0.55597(7) 0.0226(3) Uani d . 1
H H5 0.0895 0.1819 0.5586 0.027 Uiso calc R 1
C C6 0.20135(10) 0.12648(19) 0.60476(7) 0.0203(3) Uani d . 1
H H6 0.1752 0.0812 0.6410 0.024 Uiso calc R 1
C C7 0.29078(10) 0.13462(18) 0.59830(6) 0.0173(3) Uani d . 1
C C8 0.36106(9) 0.08198(18) 0.64160(7) 0.0176(3) Uani d . 1
C C9 0.52461(9) 0.09843(18) 0.63950(6) 0.0162(3) Uani d . 1
C C10 0.57623(10) -0.03944(19) 0.62150(7) 0.0201(3) Uani d . 1
H H10 0.5564 -0.1168 0.5907 0.024 Uiso calc R 1
C C11 0.65713(10) -0.0634(2) 0.64893(7) 0.0221(3) Uani d . 1
H H11 0.6929 -0.1572 0.6368 0.027 Uiso calc R 1
C C12 0.68547(10) 0.0498(2) 0.69407(7) 0.0222(3) Uani d . 1
H H12 0.7405 0.0330 0.7132 0.027 Uiso calc R 1
C C13 0.63332(10) 0.18808(19) 0.71133(7) 0.0208(3) Uani d . 1
H H13 0.6535 0.2653 0.7421 0.025 Uiso calc R 1
C C14 0.55168(10) 0.21587(18) 0.68431(6) 0.0174(3) Uani d . 1
C C15 0.49902(10) 0.37245(19) 0.70174(7) 0.0215(3) Uani d . 1
H H15A 0.5072 0.3970 0.7462 0.026 Uiso calc R 1
H H15B 0.4364 0.3489 0.6947 0.026 Uiso calc R 1
C C16 0.52646(11) 0.5296(2) 0.66405(8) 0.0293(4) Uani d . 1
H H16A 0.4912 0.6290 0.6763 0.044 Uiso calc R 1
H H16B 0.5175 0.5061 0.6201 0.044 Uiso calc R 1
H H16C 0.5882 0.5542 0.6716 0.044 Uiso calc R 1

loop_
_atom_site_aniso_label
_atom_site_aniso_U_11
_atom_site_aniso_U_22
_atom_site_aniso_U_33
_atom_site_aniso_U_12
_atom_site_aniso_U_13
_atom_site_aniso_U_23
O1 0.0171(6) 0.0436(7) 0.0207(6) -0.0029(5) 0.0029(5) 0.0057(5)
O2 0.0185(6) 0.0354(6) 0.0215(5) -0.0017(5) -0.0006(5) 0.0095(5)
N1 0.0125(6) 0.0226(6) 0.0161(6) -0.0005(5) -0.0006(5) 0.0014(5)
C1 0.0171(8) 0.0212(7) 0.0160(7) -0.0012(6) -0.0001(6) -0.0013(6)
C2 0.0144(7) 0.0177(7) 0.0176(7) -0.0006(6) -0.0005(6) -0.0015(5)
C3 0.0192(8) 0.0248(8) 0.0173(7) 0.0003(6) -0.0008(6) 0.0004(6)
C4 0.0195(8) 0.0238(8) 0.0217(7) 0.0036(6) -0.0062(6) 0.0004(6)
C5 0.0117(7) 0.0279(8) 0.0283(8) 0.0010(6) -0.0013(6) -0.0007(7)
C6 0.0157(8) 0.0238(8) 0.0215(7) -0.0013(6) 0.0015(6) 0.0021(6)
C7 0.0163(7) 0.0173(7) 0.0183(7) 0.0009(6) -0.0012(6) 0.0001(6)
C8 0.0148(7) 0.0191(7) 0.0191(7) -0.0006(6) -0.0005(6) -0.0004(6)
C9 0.0106(7) 0.0216(7) 0.0164(7) -0.0016(6) 0.0002(6) 0.0035(5)
C10 0.0193(8) 0.0222(8) 0.0188(7) -0.0014(6) -0.0007(6) -0.0025(6)
C11 0.0177(8) 0.0236(8) 0.0251(8) 0.0048(6) 0.0018(6) 0.0001(6)
C12 0.0146(8) 0.0265(8) 0.0254(8) -0.0003(6) -0.0032(6) 0.0029(6)
C13 0.0173(8) 0.0240(8) 0.0211(7) -0.0041(6) -0.0029(6) -0.0009(6)
C14 0.0149(7) 0.0195(7) 0.0179(7) -0.0010(6) 0.0007(6) 0.0013(6)
C15 0.0189(8) 0.0221(8) 0.0234(7) 0.0017(6) -0.0025(6) -0.0032(6)
C16 0.0270(9) 0.0239(8) 0.0369(9) 0.0032(7) -0.0026(7) 0.0028(7)

loop_
_atom_type_symbol
_atom_type_description
_atom_type_scat_dispersion_real
_atom_type_scat_dispersion_imag
_atom_type_scat_source
C C 0.0033 0.0016 'International Tables Vol C Tables 4.2.6.8 and 6.1.1.4'
H H 0.0000 0.0000 'International Tables Vol C Tables 4.2.6.8 and 6.1.1.4'
N N 0.0061 0.0033 'International Tables Vol C Tables 4.2.6.8 and 6.1.1.4'
O O 0.0106 0.0060 'International Tables Vol C Tables 4.2.6.8 and 6.1.1.4'

loop_
_geom_angle_atom_site_label_1
_geom_angle_atom_site_label_2
_geom_angle_atom_site_label_3
_geom_angle
C1 N1 C8 111.43(12)
C1 N1 C9 124.54(12)
C8 N1 C9 123.84(11)
O1 C1 N1 124.87(14)
O1 C1 C2 129.23(13)
N1 C1 C2 105.90(12)
C3 C2 C7 121.70(14)
C3 C2 C1 129.94(13)
C7 C2 C1 108.36(12)
C2 C3 C4 117.13(14)
C2 C3 H3 121.4
C4 C3 H3 121.4
C5 C4 C3 121.11(14)
C5 C4 H4 119.4
C3 C4 H4 119.4
C4 C5 C6 121.31(14)
C4 C5 H5 119.3
C6 C5 H5 119.3
C7 C6 C5 117.18(14)
C7 C6 H6 121.4
C5 C6 H6 121.4
C6 C7 C2 121.56(13)
C6 C7 C8 130.07(13)
C2 C7 C8 108.35(13)
O2 C8 N1 124.92(13)
O2 C8 C7 129.13(13)
N1 C8 C7 105.95(12)
C10 C9 C14 122.04(13)
C10 C9 N1 118.94(13)
C14 C9 N1 119.02(13)
C9 C10 C11 119.53(14)
C9 C10 H10 120.2
C11 C10 H10 120.2
C12 C11 C10 119.83(14)
C12 C11 H11 120.1
C10 C11 H11 120.1
C11 C12 C13 120.01(14)
C11 C12 H12 120.0
C13 C12 H12 120.0
C12 C13 C14 121.41(14)
C12 C13 H13 119.3
C14 C13 H13 119.3
C9 C14 C13 117.17(13)
C9 C14 C15 122.84(13)
C13 C14 C15 119.91(13)
C14 C15 C16 111.27(13)
C14 C15 H15A 109.4
C16 C15 H15A 109.4
C14 C15 H15B 109.4
C16 C15 H15B 109.4
H15A C15 H15B 108.0
C15 C16 H16A 109.5
C15 C16 H16B 109.5
H16A C16 H16B 109.5
C15 C16 H16C 109.5
H16A C16 H16C 109.5
H16B C16 H16C 109.5

loop_
_geom_bond_atom_site_label_1
_geom_bond_atom_site_label_2
_geom_bond_distance
O1 C1 1.2072(17)
O2 C8 1.2085(17)
N1 C1 1.4071(18)
N1 C8 1.4072(18)
N1 C9 1.4412(18)
C1 C2 1.489(2)
C2 C3 1.381(2)
C2 C7 1.3879(19)
C3 C4 1.393(2)
C3 H3 0.9500
C4 C5 1.393(2)
C4 H4 0.9500
C5 C6 1.392(2)
C5 H5 0.9500
C6 C7 1.381(2)
C6 H6 0.9500
C7 C8 1.488(2)
C9 C10 1.389(2)
C9 C14 1.397(2)
C10 C11 1.389(2)
C10 H10 0.9500
C11 C12 1.387(2)
C11 H11 0.9500
C12 C13 1.391(2)
C12 H12 0.9500
C13 C14 1.400(2)
C13 H13 0.9500
C14 C15 1.509(2)
C15 C16 1.529(2)
C15 H15A 0.9900
C15 H15B 0.9900
C16 H16A 0.9800
C16 H16B 0.9800
C16 H16C 0.9800

loop_
_geom_torsion_atom_site_label_1
_geom_torsion_atom_site_label_2
_geom_torsion_atom_site_label_3
_geom_torsion_atom_site_label_4
_geom_torsion
C8 N1 C1 O1 179.48(14)
C9 N1 C1 O1 4.4(2)
C8 N1 C1 C2 -0.23(15)
C9 N1 C1 C2 -175.35(12)
O1 C1 C2 C3 -0.7(3)
N1 C1 C2 C3 179.03(14)
O1 C1 C2 C7 179.98(15)
N1 C1 C2 C7 -0.33(15)
C7 C2 C3 C4 -0.9(2)
C1 C2 C3 C4 179.78(14)
C2 C3 C4 C5 0.5(2)
C3 C4 C5 C6 0.5(2)
C4 C5 C6 C7 -1.1(2)
C5 C6 C7 C2 0.7(2)
C5 C6 C7 C8 179.48(14)
C3 C2 C7 C6 0.3(2)
C1 C2 C7 C6 179.72(13)
C3 C2 C7 C8 -178.69(13)
C1 C2 C7 C8 0.73(15)
C1 N1 C8 O2 -178.51(14)
C9 N1 C8 O2 -3.3(2)
C1 N1 C8 C7 0.66(15)
C9 N1 C8 C7 175.82(12)
C6 C7 C8 O2 -0.6(3)
C2 C7 C8 O2 178.26(15)
C6 C7 C8 N1 -179.73(15)
C2 C7 C8 N1 -0.86(15)
C1 N1 C9 C10 -80.22(18)
C8 N1 C9 C10 105.25(16)
C1 N1 C9 C14 100.51(16)
C8 N1 C9 C14 -74.03(18)
C14 C9 C10 C11 0.5(2)
N1 C9 C10 C11 -178.73(13)
C9 C10 C11 C12 0.2(2)
C10 C11 C12 C13 -0.7(2)
C11 C12 C13 C14 0.4(2)
C10 C9 C14 C13 -0.8(2)
N1 C9 C14 C13 178.48(12)
C10 C9 C14 C15 176.18(13)
N1 C9 C14 C15 -4.6(2)
C12 C13 C14 C9 0.3(2)
C12 C13 C14 C15 -176.74(14)
C9 C14 C15 C16 -92.56(17)
C13 C14 C15 C16 84.31(17)

loop_
_cod_related_entry_id
_cod_related_entry_database
_cod_related_entry_code
1 ChemSpider 613954
